data_4123000
loop_
_publ_author_name
'Lee, Chul-Ho'
'Liu, Lian'
'Bejger, Christopher'
'Turkiewicz, Ari'
'Goko, Tatsuo'
'Arguello, Carlos J.'
'Frandsen, Benjamin A.'
'Cheung, Sky C.'
'Medina, Teresa'
'Munsie, Timothy J. S.'
'D'Ortenzio, Robert'
'Luke, Graeme M.'
'Besara, Tiglet'
'Lalancette, Roger A.'
'Siegrist, Theo'
'Stephens, Peter W.'
'Crowther, Andrew C.'
'Brus, Louis E.'
'Matsuo, Yutaka'
'Nakamura, Eiichi'
'Uemura, Yasutomo J.'
'Kim, Philip'
'Nuckolls, Colin'
'Steigerwald, Michael L.'
'Roy, Xavier'

_publ_section_title
;
 Ferromagnetic Ordering in Superatomic Solids.
;
_journal_name_full 'Journal of the American Chemical Society'
_journal_page_first 141120142959006
_journal_paper_doi 10.1021/ja5098622
_journal_year 2014
_chemical_formula_moiety 'C24 H72 Ni9 P8 Te6'
_chemical_formula_sum 'C24 H72 Ni9 P8 Te6'
_chemical_formula_weight 1902.61
_space_group_IT_number 148
_symmetry_cell_setting trigonal
_symmetry_space_group_name_Hall '-R 3'
_symmetry_space_group_name_H-M 'R -3 :H'
_atom_sites_solution_hydrogens difmap
_atom_sites_solution_primary direct
_cell_angle_alpha 90
_cell_angle_beta 90
_cell_angle_gamma 120
_cell_formula_units_Z 3
_cell_length_a 17.3709(5)
_cell_length_b 17.3709(5)
_cell_length_c 14.9270(4)
_cell_measurement_reflns_used 0
_cell_measurement_temperature 100
_cell_measurement_theta_max 0
_cell_measurement_theta_min 0
_cell_volume 3900.75(19)
_computing_cell_refinement 'CrysAlis, (Oxford Diffraction, 2002)'
_computing_data_collection 'Xcalibur, (Oxford Diffraction, 2002)'
_computing_data_reduction 'CrysAlis, (Oxford Diffraction, 2002)'
_computing_molecular_graphics 'CAMERON (Watkin et al., 1996)'
_computing_publication_material 'CRYSTALS (Betteridge et al., 2003)'
_computing_structure_refinement 'CRYSTALS (Betteridge et al., 2003)'
_computing_structure_solution 'SIR92 (Altomare et al., 1994)'
_diffrn_ambient_temperature 100
_diffrn_measured_fraction_theta_full 0.997
_diffrn_measured_fraction_theta_max 0.939
_diffrn_measurement_device Area
_diffrn_measurement_device_type 'Oxford Diffraction XCALIBUR-2 CCD'
_diffrn_measurement_method '\f & \w scans'
_diffrn_radiation_monochromator graphite
_diffrn_radiation_type 'Mo K\a'
_diffrn_radiation_wavelength 0.71073
_diffrn_reflns_av_R_equivalents 0.113
_diffrn_reflns_limit_h_max 25
_diffrn_reflns_limit_h_min -25
_diffrn_reflns_limit_k_max 25
_diffrn_reflns_limit_k_min -24
_diffrn_reflns_limit_l_max 22
_diffrn_reflns_limit_l_min -22
_diffrn_reflns_number 14249
_diffrn_reflns_theta_full 28.482
_diffrn_reflns_theta_max 32.366
_diffrn_reflns_theta_min 3.033
_diffrn_standards_number 0
_exptl_absorpt_coefficient_mu 6.744
_exptl_absorpt_correction_T_max 0.99
_exptl_absorpt_correction_T_min 0.03
_exptl_absorpt_correction_type gaussian
_exptl_absorpt_process_details
; 
 Gaussian Integration (Busing and Levy, 1957) 
;
_exptl_crystal_colour black
_exptl_crystal_density_diffrn 2.430
_exptl_crystal_density_method 'not measured'
_exptl_crystal_description 'hexagonal platelet'
_exptl_crystal_F_000 2700
_exptl_crystal_size_max 0.130
_exptl_crystal_size_mid 0.230
_exptl_crystal_size_min 0.360
_refine_diff_density_max 1.82
_refine_diff_density_min -2.93
_refine_ls_extinction_method None
_refine_ls_goodness_of_fit_ref 1.8766
_refine_ls_hydrogen_treatment constr
_refine_ls_matrix_type full
_refine_ls_number_parameters 72
_refine_ls_number_reflns 2915
_refine_ls_number_restraints 0
_refine_ls_R_factor_all 0.0639
_refine_ls_R_factor_gt 0.0491
_refine_ls_shift/su_max 0.0005035
_refine_ls_shift/su_mean 0.0000358
_refine_ls_structure_factor_coef Fsqd
_refine_ls_weighting_details
;
 Method= Quasi-Unit weights 
 W = 1.0 or 1./2F 
;
_refine_ls_weighting_scheme calc
_refine_ls_wR_factor_all 0.1183
_refine_ls_wR_factor_gt 0.1007
_refine_ls_wR_factor_ref 0.1183
_reflns_limit_h_max 12
_reflns_limit_h_min -25
_reflns_limit_k_max 25
_reflns_limit_k_min 0
_reflns_limit_l_max 22
_reflns_limit_l_min 0
_reflns_number_gt 2371
_reflns_number_total 2921
_reflns_threshold_expression I>2.0\s(I)
_oxford_diffrn_Wilson_B_factor 1.15
_oxford_diffrn_Wilson_scale 31.71
_oxford_refine_ls_r_factor_ref 0.0639
_oxford_refine_ls_scale 0.18031(13)
_oxford_reflns_number_all 2915
_oxford_reflns_threshold_expression_ref I>0.0\s(I)
_cod_data_source_file Ni9Te6(PMe3)8.cif
_cod_data_source_block Ni9Te8P6C24H72
_cod_original_cell_volume 3900.74(19)
_cod_original_sg_symbol_H-M 'R -3 '
_cod_database_code 4123000

loop_
_symmetry_equiv_pos_as_xyz
x,y,z
-x,-y,-z
x+1/3,y+2/3,z+2/3
-x+1/3,-y+2/3,-z+2/3
x+2/3,y+1/3,z+1/3
-x+2/3,-y+1/3,-z+1/3
-y,x-y,z
y,-x+y,-z
-y+1/3,x-y+2/3,z+2/3
y+1/3,-x+y+2/3,-z+2/3
-y+2/3,x-y+1/3,z+1/3
y+2/3,-x+y+1/3,-z+1/3
-x+y,-x,z
x-y,x,-z
-x+y+1/3,-x+2/3,z+2/3
x-y+1/3,x+2/3,-z+2/3
-x+y+2/3,-x+1/3,z+1/3
x-y+2/3,x+1/3,-z+1/3

loop_
_atom_site_label
_atom_site_type_symbol
_atom_site_fract_x
_atom_site_fract_y
_atom_site_fract_z
_atom_site_U_iso_or_equiv
_atom_site_occupancy
_atom_site_adp_type
_atom_site_refinement_flags_posn
_atom_site_refinement_flags_adp
Te1 Te 0.39394(3) 0.56338(3) 0.54833(3) 0.0157 1.0000 Uani . .
Ni2 Ni 0.3333 0.6667 0.6667 0.0105 1.0000 Uani S T
Ni3 Ni 0.3333 0.6667 0.50666(9) 0.0141 1.0000 Uani S T
Ni4 Ni 0.27860(6) 0.75988(6) 0.61358(6) 0.0143 1.0000 Uani . .
P5 P 0.22855(12) 0.84502(12) 0.56558(11) 0.0157 1.0000 Uani . .
C6 C 0.2959(6) 0.9635(6) 0.5868(7) 0.0340 1.0000 Uani . .
C7 C 0.1208(6) 0.8234(6) 0.6068(6) 0.0277 1.0000 Uani . .
C8 C 0.2108(6) 0.8457(6) 0.4459(5) 0.0279 1.0000 Uani . .
P9 P 0.3333 0.6667 0.36116(19) 0.0146 1.0000 Uani S T
C10 C 0.2735(5) 0.5598(5) 0.3054(5) 0.0222 1.0000 Uani . .
H61 H 0.3523 0.9859 0.5577 0.0520 1.0000 Uiso R .
H62 H 0.3048 0.9729 0.6503 0.0520 1.0000 Uiso R .
H63 H 0.2660 0.9934 0.5642 0.0520 1.0000 Uiso R .
H71 H 0.0758 0.7649 0.5890 0.0411 1.0000 Uiso R .
H72 H 0.1220 0.8275 0.6708 0.0410 1.0000 Uiso R .
H73 H 0.1078 0.8664 0.5817 0.0410 1.0000 Uiso R .
H81 H 0.1707 0.7865 0.4254 0.0420 1.0000 Uiso R .
H82 H 0.1863 0.8834 0.4327 0.0419 1.0000 Uiso R .
H83 H 0.2663 0.8679 0.4153 0.0420 1.0000 Uiso R .
H101 H 0.2922 0.5209 0.3288 0.0279 1.0000 Uiso R .
H102 H 0.2115 0.5350 0.3151 0.0279 1.0000 Uiso R .
H103 H 0.2855 0.5675 0.2429 0.0279 1.0000 Uiso R .

loop_
_atom_site_aniso_label
_atom_site_aniso_U_11
_atom_site_aniso_U_22
_atom_site_aniso_U_33
_atom_site_aniso_U_23
_atom_site_aniso_U_13
_atom_site_aniso_U_12
Te1 0.0170(2) 0.0172(2) 0.01316(18) -0.00057(14) -0.00034(14) 0.00873(16)
Ni2 0.0119(5) 0.0119(5) 0.0078(7) 0.0000 0.0000 0.0059(2)
Ni3 0.0165(4) 0.0165(4) 0.0094(6) 0.0000 0.0000 0.0082(2)
Ni4 0.0169(4) 0.0152(4) 0.0130(3) 0.0006(3) -0.0009(3) 0.0097(3)
P5 0.0199(8) 0.0178(7) 0.0139(7) 0.0005(6) -0.0010(6) 0.0127(6)
C6 0.036(4) 0.023(4) 0.046(5) -0.004(3) -0.013(4) 0.018(3)
C7 0.029(4) 0.035(4) 0.027(4) 0.006(3) 0.007(3) 0.022(3)
C8 0.040(4) 0.039(4) 0.015(3) 0.001(3) -0.002(3) 0.027(4)
P9 0.0167(8) 0.0167(8) 0.0103(11) 0.0000 0.0000 0.0084(4)
C10 0.030(4) 0.019(3) 0.016(3) 0.001(2) 0.002(3) 0.011(3)

loop_
_atom_type_symbol
_atom_type_scat_dispersion_real
_atom_type_scat_dispersion_imag
_atom_type_scat_Cromer_Mann_a1
_atom_type_scat_Cromer_Mann_b1
_atom_type_scat_Cromer_Mann_a2
_atom_type_scat_Cromer_Mann_b2
_atom_type_scat_Cromer_Mann_a3
_atom_type_scat_Cromer_Mann_b3
_atom_type_scat_Cromer_Mann_a4
_atom_type_scat_Cromer_Mann_b4
_atom_type_scat_Cromer_Mann_c
_atom_type_scat_source
C 0.0033 0.0016 2.3100 20.8439 1.0200 10.2075 1.5886 0.5687 0.8650 51.6512 0.2156 'International Tables Vol C 4.2.6.8 and 6.1.1.4'
H 0.0000 0.0000 0.4930 10.5109 0.3229 26.1257 0.1402 3.1424 0.0408 57.7998 0.0030 'International Tables Vol C 4.2.6.8 and 6.1.1.4'
P 0.1023 0.0942 6.4345 1.9067 4.1791 27.1570 1.7800 0.5260 1.4908 68.1645 1.1149 'International Tables Vol C 4.2.6.8 and 6.1.1.4'
Ni 0.3393 1.1124 12.8376 3.8785 7.2920 0.2565 4.4438 12.1763 2.3800 66.3421 1.0341 'International Tables Vol C 4.2.6.8 and 6.1.1.4'
Te -0.5308 1.6751 19.9644 4.8174 19.0138 0.4209 6.1449 28.5284 2.5239 70.8403 4.3520 'International Tables Vol C 4.2.6.8 and 6.1.1.4'

loop_
_geom_angle_atom_site_label_1
_geom_angle_site_symmetry_1
_geom_angle_atom_site_label_2
_geom_angle_atom_site_label_3
_geom_angle_site_symmetry_3
_geom_angle
_geom_angle_publ_flag
Ni4 13_565 Te1 Ni4 7_665 98.51(4) yes
Ni4 13_565 Te1 Ni4 6_566 64.71(3) yes
Ni4 7_665 Te1 Ni4 6_566 64.72(3) yes
Ni4 13_565 Te1 Ni2 . 49.25(2) yes
Ni4 7_665 Te1 Ni2 . 49.26(2) yes
Ni4 6_566 Te1 Ni2 . 49.27(2) yes
Ni4 13_565 Te1 Ni3 . 64.89(3) yes
Ni4 7_665 Te1 Ni3 . 64.90(3) yes
Ni4 6_566 Te1 Ni3 . 98.59(4) yes
Ni2 . Te1 Ni3 . 49.32(3) yes
Te1 . Ni2 Te1 13_565 89.928(11) yes
Te1 . Ni2 Te1 7_665 89.928(11) yes
Te1 13_565 Ni2 Te1 7_665 89.928(11) yes
Te1 . Ni2 Te1 12_456 90.072(11) yes
Te1 13_565 Ni2 Te1 12_456 90.072(11) yes
Te1 7_665 Ni2 Te1 12_456 179.996 yes
Te1 . Ni2 Te1 18_556 90.072(11) yes
Te1 13_565 Ni2 Te1 18_556 179.996 yes
Te1 7_665 Ni2 Te1 18_556 90.072(11) yes
Te1 12_456 Ni2 Te1 18_556 89.928(11) yes
Te1 . Ni2 Te1 6_566 179.996 yes
Te1 13_565 Ni2 Te1 6_566 90.072(12) yes
Te1 7_665 Ni2 Te1 6_566 90.072(11) yes
Te1 12_456 Ni2 Te1 6_566 89.928(11) yes
Te1 18_556 Ni2 Te1 6_566 89.928(12) yes
Te1 . Ni2 Ni3 6_566 125.315(8) yes
Te1 13_565 Ni2 Ni3 6_566 125.315(8) yes
Te1 7_665 Ni2 Ni3 6_566 125.315(8) yes
Te1 12_456 Ni2 Ni3 6_566 54.685(8) yes
Te1 18_556 Ni2 Ni3 6_566 54.685(8) yes
Te1 . Ni2 Ni4 6_566 54.71(2) yes
Te1 13_565 Ni2 Ni4 6_566 125.24(2) yes
Te1 7_665 Ni2 Ni4 6_566 125.22(2) yes
Te1 12_456 Ni2 Ni4 6_566 54.78(2) yes
Te1 18_556 Ni2 Ni4 6_566 54.76(2) yes
Te1 . Ni2 Ni4 18_556 125.22(2) yes
Te1 13_565 Ni2 Ni4 18_556 54.71(2) yes
Te1 7_665 Ni2 Ni4 18_556 125.24(2) yes
Te1 12_456 Ni2 Ni4 18_556 54.76(2) yes
Te1 18_556 Ni2 Ni4 18_556 125.29(2) yes
Te1 . Ni2 Ni4 7_665 54.76(2) yes
Te1 13_565 Ni2 Ni4 7_665 54.78(2) yes
Te1 7_665 Ni2 Ni4 7_665 125.29(2) yes
Te1 12_456 Ni2 Ni4 7_665 54.71(2) yes
Te1 18_556 Ni2 Ni4 7_665 125.22(2) yes
Te1 . Ni2 Ni3 . 54.685(8) yes
Te1 13_565 Ni2 Ni3 . 54.685(8) yes
Te1 7_665 Ni2 Ni3 . 54.685(8) yes
Te1 12_456 Ni2 Ni3 . 125.315(8) yes
Te1 18_556 Ni2 Ni3 . 125.315(8) yes
Te1 . Ni2 Ni4 . 125.29(2) yes
Te1 13_565 Ni2 Ni4 . 54.76(2) yes
Te1 7_665 Ni2 Ni4 . 54.78(2) yes
Te1 12_456 Ni2 Ni4 . 125.22(2) yes
Te1 18_556 Ni2 Ni4 . 125.24(2) yes
Te1 6_566 Ni2 Ni3 6_566 54.685(8) yes
Te1 6_566 Ni2 Ni4 6_566 125.29(2) yes
Ni3 6_566 Ni2 Ni4 6_566 70.60(2) yes
Te1 6_566 Ni2 Ni4 18_556 54.78(2) yes
Ni3 6_566 Ni2 Ni4 18_556 70.60(2) yes
Ni4 6_566 Ni2 Ni4 18_556 109.55(2) yes
Te1 6_566 Ni2 Ni4 7_665 125.24(2) yes
Ni3 6_566 Ni2 Ni4 7_665 109.40(2) yes
Ni4 6_566 Ni2 Ni4 7_665 70.45(2) yes
Ni4 18_556 Ni2 Ni4 7_665 70.45(2) yes
Te1 6_566 Ni2 Ni3 . 125.315(8) yes
Ni3 6_566 Ni2 Ni3 . 179.995 yes
Ni4 6_566 Ni2 Ni3 . 109.40(2) yes
Ni4 18_556 Ni2 Ni3 . 109.40(2) yes
Ni4 7_665 Ni2 Ni3 . 70.60(2) yes
Te1 6_566 Ni2 Ni4 . 54.71(2) yes
Ni3 6_566 Ni2 Ni4 . 109.40(2) yes
Ni4 6_566 Ni2 Ni4 . 179.995 yes
Ni4 18_556 Ni2 Ni4 . 70.45(2) yes
Ni4 7_665 Ni2 Ni4 . 109.55(2) yes
Ni3 . Ni2 Ni4 . 70.60(2) yes
Ni4 7_665 Ni3 Ni4 13_565 89.89(4) yes
Ni4 7_665 Ni3 Te1 . 57.60(3) yes
Ni4 13_565 Ni3 Te1 . 57.62(3) yes
Ni4 7_665 Ni3 Te1 13_565 57.62(3) yes
Ni4 13_565 Ni3 Te1 13_565 130.65(6) yes
Te1 . Ni3 Te1 13_565 114.34(2) yes
Ni4 7_665 Ni3 Te1 7_665 130.65(6) yes
Ni4 13_565 Ni3 Te1 7_665 57.60(3) yes
Te1 . Ni3 Te1 7_665 114.34(2) yes
Te1 13_565 Ni3 Te1 7_665 114.34(2) yes
Ni4 7_665 Ni3 Ni2 . 54.66(3) yes
Ni4 13_565 Ni3 Ni2 . 54.66(3) yes
Te1 . Ni3 Ni2 . 75.99(3) yes
Te1 13_565 Ni3 Ni2 . 75.99(3) yes
Te1 7_665 Ni3 Ni2 . 75.99(3) yes
Ni4 7_665 Ni3 Ni4 . 89.89(4) yes
Ni4 13_565 Ni3 Ni4 . 89.89(4) yes
Te1 . Ni3 Ni4 . 130.65(6) yes
Te1 13_565 Ni3 Ni4 . 57.60(3) yes
Te1 7_665 Ni3 Ni4 . 57.62(3) yes
Ni4 7_665 Ni3 P9 . 125.34(3) yes
Ni4 13_565 Ni3 P9 . 125.34(3) yes
Te1 . Ni3 P9 . 104.01(3) yes
Te1 13_565 Ni3 P9 . 104.01(3) yes
Te1 7_665 Ni3 P9 . 104.01(3) yes
Ni2 . Ni3 Ni4 . 54.66(3) yes
Ni2 . Ni3 P9 . 179.995 yes
Ni4 . Ni3 P9 . 125.34(3) yes
Ni3 . Ni4 Ni4 12_456 89.98(2) yes
Ni3 . Ni4 Ni4 18_556 89.98(2) yes
Ni4 12_456 Ni4 Ni4 18_556 90.16(4) yes
Ni3 . Ni4 Te1 7_665 57.50(2) yes
Ni4 12_456 Ni4 Te1 7_665 57.59(2) yes
Ni4 18_556 Ni4 Te1 7_665 130.74(2) yes
Ni3 . Ni4 Te1 13_565 57.50(2) yes
Ni4 12_456 Ni4 Te1 13_565 130.75(2) yes
Ni4 18_556 Ni4 Te1 13_565 57.60(2) yes
Te1 7_665 Ni4 Te1 13_565 114.13(4) yes
Ni3 . Ni4 Te1 6_566 130.76(4) yes
Ni4 12_456 Ni4 Te1 6_566 57.67(4) yes
Ni4 18_556 Ni4 Te1 6_566 57.69(4) yes
Te1 7_665 Ni4 Te1 6_566 114.42(4) yes
Te1 13_565 Ni4 Te1 6_566 114.45(4) yes
Ni3 . Ni4 Ni2 . 54.74(3) yes
Ni4 12_456 Ni4 Ni2 . 54.773(10) yes
Ni4 18_556 Ni4 Ni2 . 54.773(10) yes
Te1 7_665 Ni4 Ni2 . 75.97(3) yes
Te1 13_565 Ni4 Ni2 . 75.98(3) yes
Ni3 . Ni4 P5 . 125.45(6) yes
Ni4 12_456 Ni4 P5 . 125.14(6) yes
Ni4 18_556 Ni4 P5 . 125.12(6) yes
Te1 7_665 Ni4 P5 . 104.14(6) yes
Te1 13_565 Ni4 P5 . 104.10(6) yes
Te1 6_566 Ni4 Ni2 . 76.02(3) yes
Te1 6_566 Ni4 P5 . 103.79(6) yes
Ni2 . Ni4 P5 . 179.81(6) yes
Ni4 . P5 C6 . 117.6(3) yes
Ni4 . P5 C7 . 117.8(3) yes
C6 . P5 C7 . 100.9(4) yes
Ni4 . P5 C8 . 117.1(3) yes
C6 . P5 C8 . 100.4(4) yes
C7 . P5 C8 . 100.0(4) yes
P5 . C6 H61 . 109.2 no
P5 . C6 H62 . 108.8 no
H61 . C6 H62 . 109.4 no
P5 . C6 H63 . 109.6 no
H61 . C6 H63 . 109.9 no
H62 . C6 H63 . 109.8 no
P5 . C7 H71 . 109.5 no
P5 . C7 H72 . 109.9 no
H71 . C7 H72 . 109.3 no
P5 . C7 H73 . 109.1 no
H71 . C7 H73 . 109.4 no
H72 . C7 H73 . 109.6 no
P5 . C8 H81 . 110.0 no
P5 . C8 H82 . 109.9 no
H81 . C8 H82 . 109.5 no
P5 . C8 H83 . 109.4 no
H81 . C8 H83 . 109.0 no
H82 . C8 H83 . 109.1 no
C10 7_665 P9 C10 13_565 100.6(3) yes
C10 7_665 P9 Ni3 . 117.3(2) yes
C10 13_565 P9 Ni3 . 117.3(2) yes
C10 7_665 P9 C10 . 100.6(3) yes
C10 13_565 P9 C10 . 100.6(3) yes
Ni3 . P9 C10 . 117.3(2) yes
P9 . C10 H101 . 109.5 no
P9 . C10 H102 . 109.5 no
H101 . C10 H102 . 109.5 no
P9 . C10 H103 . 109.4 no
H101 . C10 H103 . 109.5 no
H102 . C10 H103 . 109.5 no

loop_
_geom_bond_atom_site_label_1
_geom_bond_atom_site_label_2
_geom_bond_site_symmetry_2
_geom_bond_distance
_geom_bond_publ_flag
Te1 Ni4 13_565 2.5731(10) yes
Te1 Ni4 7_665 2.5723(10) yes
Te1 Ni4 6_566 2.5703(9) yes
Te1 Ni2 . 3.0555(4) yes
Te1 Ni3 . 2.5697(6) yes
Ni2 Ni3 6_566 2.3883(14) yes
Ni2 Ni4 6_566 2.3860(8) yes
Ni2 Ni4 18_556 2.3860(8) yes
Ni2 Ni4 7_665 2.3860(8) yes
Ni2 Ni3 . 2.3883(14) yes
Ni2 Ni4 . 2.3860(8) yes
Ni3 Ni4 7_665 2.7590(12) yes
Ni3 Ni4 13_565 2.7590(12) yes
Ni3 Ni4 . 2.7590(12) yes
Ni3 P9 . 2.172(3) yes
Ni4 Ni4 12_456 2.7526(12) yes
Ni4 Ni4 18_556 2.7526(12) yes
Ni4 P5 . 2.1777(18) yes
P5 C6 . 1.815(9) yes
P5 C7 . 1.821(8) yes
P5 C8 . 1.814(7) yes
C6 H61 . 0.959 no
C6 H62 . 0.962 no
C6 H63 . 0.960 no
C7 H71 . 0.959 no
C7 H72 . 0.957 no
C7 H73 . 0.959 no
C8 H81 . 0.959 no
C8 H82 . 0.963 no
C8 H83 . 0.957 no
P9 C10 7_665 1.814(7) yes
P9 C10 13_565 1.814(7) yes
P9 C10 . 1.814(7) yes
C10 H101 . 0.950 no
C10 H102 . 0.950 no
C10 H103 . 0.950 no
